data_2238009
loop_
_publ_author_name
'Bassoude, Ibtissam'
'Berteina-Raboin, Sabine'
'Essassi, El Mokhtar'
'Guillaumet, G\'erald'
'El Ammari, Lahcen'

_publ_section_title
;
 7-Chloro-5-methyl-2-phenylpyrazolo[1,5-<i>a</i>]pyrimidine
;
_journal_coeditor_code RZ5056
_journal_issue 5
_journal_name_full 'Acta Crystallographica Section E'
_journal_page_first o749
_journal_paper_doi 10.1107/S1600536813009896
_journal_volume 69
_journal_year 2013
_chemical_formula_iupac 'C13 H10 Cl N3'
_chemical_formula_moiety 'C13 H10 Cl N3'
_chemical_formula_sum 'C13 H10 Cl N3'
_chemical_formula_weight 243.69
_chemical_name_systematic
;
7-Chloro-5-methyl-2-phenylpyrazolo[1,5-<i>a</i>]pyrimidine
;
_space_group_IT_number 14
_symmetry_cell_setting monoclinic
_symmetry_space_group_name_Hall '-P 2yn'
_symmetry_space_group_name_H-M 'P 1 21/n 1'
_atom_sites_solution_hydrogens geom
_atom_sites_solution_primary direct
_atom_sites_solution_secondary difmap
_audit_creation_method SHELXL-97
_cell_angle_alpha 90.00
_cell_angle_beta 100.131(2)
_cell_angle_gamma 90.00
_cell_formula_units_Z 4
_cell_length_a 6.5993(2)
_cell_length_b 12.6166(4)
_cell_length_c 13.8702(5)
_cell_measurement_reflns_used 2925
_cell_measurement_temperature 296(2)
_cell_measurement_theta_max 28.69
_cell_measurement_theta_min 2.98
_cell_volume 1136.84(6)
_computing_cell_refinement 'SAINT (Bruker, 2009)'
_computing_data_collection 'APEX2 (Bruker, 2009)'
_computing_data_reduction 'SAINT (Bruker, 2009)'
_computing_molecular_graphics 'ORTEP-3 for Windows (Farrugia, 2012)'
_computing_publication_material 'PLATON (Spek, 2009) and publCIF (Westrip, 2010)'
_computing_structure_refinement 'SHELXL97 (Sheldrick, 2008)'
_computing_structure_solution 'SHELXS97 (Sheldrick, 2008)'
_diffrn_ambient_temperature 296(2)
_diffrn_measured_fraction_theta_full 1.000
_diffrn_measured_fraction_theta_max 1.000
_diffrn_measurement_device_type 'Bruker X8 APEXII area-detector'
_diffrn_measurement_method '\f and \w scans'
_diffrn_radiation_monochromator graphite
_diffrn_radiation_source 'fine-focus sealed tube'
_diffrn_radiation_type MoK\a
_diffrn_radiation_wavelength 0.71073
_diffrn_reflns_av_R_equivalents 0.0242
_diffrn_reflns_av_sigmaI/netI 0.0157
_diffrn_reflns_limit_h_max 8
_diffrn_reflns_limit_h_min -6
_diffrn_reflns_limit_k_max 17
_diffrn_reflns_limit_k_min -17
_diffrn_reflns_limit_l_max 18
_diffrn_reflns_limit_l_min -18
_diffrn_reflns_number 16957
_diffrn_reflns_theta_full 28.69
_diffrn_reflns_theta_max 28.69
_diffrn_reflns_theta_min 2.98
_exptl_absorpt_coefficient_mu 0.311
_exptl_crystal_colour colourless
_exptl_crystal_density_diffrn 1.418
_exptl_crystal_density_method 'not measured'
_exptl_crystal_description block
_exptl_crystal_F_000 504
_exptl_crystal_size_max 0.41
_exptl_crystal_size_mid 0.32
_exptl_crystal_size_min 0.21
_refine_diff_density_max 0.230
_refine_diff_density_min -0.229
_refine_ls_extinction_method none
_refine_ls_goodness_of_fit_ref 1.062
_refine_ls_hydrogen_treatment constr
_refine_ls_matrix_type full
_refine_ls_number_parameters 154
_refine_ls_number_reflns 2925
_refine_ls_number_restraints 0
_refine_ls_restrained_S_all 1.062
_refine_ls_R_factor_all 0.0412
_refine_ls_R_factor_gt 0.0346
_refine_ls_shift/su_max 0.001
_refine_ls_shift/su_mean 0.000
_refine_ls_structure_factor_coef Fsqd
_refine_ls_weighting_details 'calc w=1/[\s^2^(Fo^2^)+(0.0523P)^2^+0.2738P] where P=(Fo^2^+2Fc^2^)/3'
_refine_ls_weighting_scheme calc
_refine_ls_wR_factor_gt 0.0974
_refine_ls_wR_factor_ref 0.1029
_reflns_number_gt 2521
_reflns_number_total 2925
_reflns_threshold_expression I>2sigma(I)
_cod_data_source_file rz5056.cif
_cod_data_source_block I
_cod_original_sg_symbol_H-M 'P 21/n'
_cod_database_code 2238009

loop_
_symmetry_equiv_pos_as_xyz
'x, y, z'
'-x+1/2, y+1/2, -z+1/2'
'-x, -y, -z'
'x-1/2, -y-1/2, z-1/2'

loop_
_atom_site_type_symbol
_atom_site_label
_atom_site_fract_x
_atom_site_fract_y
_atom_site_fract_z
_atom_site_U_iso_or_equiv
_atom_site_adp_type
_atom_site_calc_flag
_atom_site_refinement_flags
_atom_site_occupancy
_atom_site_symmetry_multiplicity
C C1 0.07651(19) 0.69856(10) 0.25074(9) 0.0344(3) Uani d . 1 1
C C2 -0.0283(2) 0.72024(10) 0.32394(10) 0.0393(3) Uani d . 1 1
H H2 -0.1459 0.7622 0.3121 0.047 Uiso calc R 1 1
C C3 0.0426(2) 0.67836(11) 0.41889(10) 0.0420(3) Uani d . 1 1
C C4 0.3143(2) 0.59912(10) 0.36620(9) 0.0369(3) Uani d . 1 1
C C5 0.4894(2) 0.54075(11) 0.36126(9) 0.0398(3) Uani d . 1 1
H H5 0.5708 0.5041 0.4120 0.048 Uiso calc R 1 1
C C6 0.51851(19) 0.54836(10) 0.26417(9) 0.0349(3) Uani d . 1 1
C C7 0.68242(19) 0.49912(10) 0.21982(9) 0.0353(3) Uani d . 1 1
C C8 0.8475(2) 0.44870(11) 0.27861(11) 0.0423(3) Uani d . 1 1
H H8 0.8546 0.4468 0.3462 0.051 Uiso calc R 1 1
C C9 1.0010(2) 0.40136(12) 0.23699(13) 0.0502(4) Uani d . 1 1
H H9 1.1112 0.3684 0.2768 0.060 Uiso calc R 1 1
C C10 0.9911(2) 0.40282(13) 0.13685(13) 0.0522(4) Uani d . 1 1
H H10 1.0940 0.3706 0.1092 0.063 Uiso calc R 1 1
C C11 0.8287(2) 0.45210(13) 0.07785(12) 0.0521(4) Uani d . 1 1
H H11 0.8215 0.4528 0.0103 0.063 Uiso calc R 1 1
C C12 0.6755(2) 0.50072(12) 0.11910(11) 0.0448(3) Uani d . 1 1
H H12 0.5671 0.5347 0.0789 0.054 Uiso calc R 1 1
C C13 -0.0778(3) 0.69939(16) 0.49944(12) 0.0599(4) Uani d . 1 1
H H13A -0.1946 0.7430 0.4748 0.090 Uiso calc R 1 1
H H13B 0.0084 0.7352 0.5525 0.090 Uiso calc R 1 1
H H13C -0.1239 0.6334 0.5224 0.090 Uiso calc R 1 1
N N1 0.24981(16) 0.63830(8) 0.27118(7) 0.0332(2) Uani d . 1 1
N N2 0.37353(16) 0.60790(9) 0.20808(8) 0.0357(2) Uani d . 1 1
N N3 0.20986(19) 0.61941(10) 0.43971(8) 0.0432(3) Uani d . 1 1
Cl Cl1 0.00409(5) 0.74223(3) 0.13336(2) 0.04662(13) Uani d . 1 1

loop_
_atom_site_aniso_label
_atom_site_aniso_U_11
_atom_site_aniso_U_22
_atom_site_aniso_U_33
_atom_site_aniso_U_12
_atom_site_aniso_U_13
_atom_site_aniso_U_23
C1 0.0348(6) 0.0302(5) 0.0367(6) 0.0020(5) 0.0021(5) 0.0041(5)
C2 0.0389(7) 0.0361(6) 0.0427(7) 0.0089(5) 0.0061(5) 0.0022(5)
C3 0.0462(7) 0.0413(7) 0.0385(6) 0.0091(6) 0.0078(5) -0.0005(5)
C4 0.0393(6) 0.0370(6) 0.0326(6) 0.0047(5) 0.0014(5) 0.0011(5)
C5 0.0401(7) 0.0423(7) 0.0351(6) 0.0103(5) 0.0012(5) 0.0014(5)
C6 0.0331(6) 0.0323(6) 0.0382(6) 0.0011(5) 0.0029(5) -0.0004(5)
C7 0.0318(6) 0.0319(6) 0.0421(6) -0.0016(5) 0.0061(5) -0.0006(5)
C8 0.0379(7) 0.0412(7) 0.0459(7) 0.0033(5) 0.0021(5) -0.0029(5)
C9 0.0359(7) 0.0483(8) 0.0647(10) 0.0074(6) 0.0044(6) -0.0021(7)
C10 0.0412(8) 0.0508(8) 0.0691(10) 0.0031(6) 0.0219(7) -0.0026(7)
C11 0.0527(8) 0.0576(9) 0.0508(8) 0.0019(7) 0.0224(7) 0.0033(7)
C12 0.0414(7) 0.0502(8) 0.0436(7) 0.0053(6) 0.0095(6) 0.0043(6)
C13 0.0659(10) 0.0735(11) 0.0433(8) 0.0281(9) 0.0176(7) 0.0038(7)
N1 0.0334(5) 0.0318(5) 0.0338(5) 0.0036(4) 0.0042(4) 0.0023(4)
N2 0.0344(5) 0.0360(5) 0.0368(5) 0.0026(4) 0.0068(4) 0.0024(4)
N3 0.0479(6) 0.0474(6) 0.0335(5) 0.0130(5) 0.0053(5) 0.0004(5)
Cl1 0.0463(2) 0.0521(2) 0.04017(19) 0.00949(14) 0.00399(14) 0.01307(13)

loop_
_atom_type_symbol
_atom_type_description
_atom_type_scat_dispersion_real
_atom_type_scat_dispersion_imag
_atom_type_scat_source
C C 0.0033 0.0016 'International Tables Vol C Tables 4.2.6.8 and 6.1.1.4'
H H 0.0000 0.0000 'International Tables Vol C Tables 4.2.6.8 and 6.1.1.4'
N N 0.0061 0.0033 'International Tables Vol C Tables 4.2.6.8 and 6.1.1.4'
Cl Cl 0.1484 0.1585 'International Tables Vol C Tables 4.2.6.8 and 6.1.1.4'

loop_
_geom_angle_atom_site_label_1
_geom_angle_atom_site_label_2
_geom_angle_atom_site_label_3
_geom_angle
C2 C1 N1 118.58(11)
C2 C1 Cl1 123.81(10)
N1 C1 Cl1 117.61(9)
C1 C2 C3 119.48(12)
C1 C2 H2 120.3
C3 C2 H2 120.3
N3 C3 C2 122.62(12)
N3 C3 C13 117.87(12)
C2 C3 C13 119.50(13)
N3 C4 C5 132.85(12)
N3 C4 N1 122.10(11)
C5 C4 N1 105.05(11)
C4 C5 C6 105.62(11)
C4 C5 H5 127.2
C6 C5 H5 127.2
N2 C6 C5 112.96(11)
N2 C6 C7 119.48(11)
C5 C6 C7 127.56(11)
C12 C7 C8 118.62(12)
C12 C7 C6 121.13(12)
C8 C7 C6 120.25(12)
C9 C8 C7 120.39(14)
C9 C8 H8 119.8
C7 C8 H8 119.8
C10 C9 C8 120.34(14)
C10 C9 H9 119.8
C8 C9 H9 119.8
C11 C10 C9 119.88(14)
C11 C10 H10 120.1
C9 C10 H10 120.1
C10 C11 C12 120.10(15)
C10 C11 H11 119.9
C12 C11 H11 119.9
C11 C12 C7 120.65(14)
C11 C12 H12 119.7
C7 C12 H12 119.7
C3 C13 H13A 109.5
C3 C13 H13B 109.5
H13A C13 H13B 109.5
C3 C13 H13C 109.5
H13A C13 H13C 109.5
H13B C13 H13C 109.5
N2 N1 C1 127.17(10)
N2 N1 C4 112.96(10)
C1 N1 C4 119.86(11)
C6 N2 N1 103.41(10)
C3 N3 C4 117.35(11)

loop_
_geom_bond_atom_site_label_1
_geom_bond_atom_site_label_2
_geom_bond_distance
C1 C2 1.3533(18)
C1 N1 1.3610(16)
C1 Cl1 1.7055(13)
C2 C3 1.4197(19)
C2 H2 0.9300
C3 N3 1.3201(18)
C3 C13 1.504(2)
C4 N3 1.3519(17)
C4 C5 1.3818(18)
C4 N1 1.4019(16)
C5 C6 1.3966(18)
C5 H5 0.9300
C6 N2 1.3503(16)
C6 C7 1.4727(17)
C7 C12 1.3897(19)
C7 C8 1.3940(18)
C8 C9 1.386(2)
C8 H8 0.9300
C9 C10 1.379(2)
C9 H9 0.9300
C10 C11 1.377(2)
C10 H10 0.9300
C11 C12 1.389(2)
C11 H11 0.9300
C12 H12 0.9300
C13 H13A 0.9600
C13 H13B 0.9600
C13 H13C 0.9600
N1 N2 1.3532(15)
